data_4116937
loop_
_publ_author_name
'Myra B. O'Donoghue'
'Nadia C. Zanetti'
'William M. Davis'
'Richard R. Schrock'

_publ_section_title
;
 "Fixation" of Dinitrogen by Molybdenum and the Formation of a Trigonal
 Planar Iron-Tris[molybdenum(dinitrogen)] Complex
;
_journal_name_full 'Journal of the American Chemical Society'
_journal_page_first 2753
_journal_page_last 2754
_journal_paper_doi 10.1021/ja963822y
_journal_volume 119
_journal_year 1997
_chemical_formula_sum 'C40 H99 Mg Mo2 N12 O2.5 Si6'
_chemical_formula_weight 1171.04
_chemical_name_systematic
; 
 ? 
;
_space_group_IT_number 2
_symmetry_cell_setting triclinic
_symmetry_space_group_name_Hall '-P 1'
_symmetry_space_group_name_H-M 'P -1'
_atom_sites_solution_hydrogens geom
_atom_sites_solution_primary direct
_atom_sites_solution_secondary difmap
_audit_creation_method SHELXL
_cell_angle_alpha 89.4350(10)
_cell_angle_beta 84.1230(10)
_cell_angle_gamma 82.19
_cell_formula_units_Z 2
_cell_length_a 10.1540(2)
_cell_length_b 16.4300(3)
_cell_length_c 19.8388(5)
_cell_measurement_temperature 183(2)
_cell_volume 3261.75(12)
_computing_cell_refinement 'Siemens XSCANS'
_computing_data_collection 'Siemens XSCANS'
_computing_data_reduction 'Siemens SHELXTL'
_computing_molecular_graphics 'Siemens SHELXTL'
_computing_publication_material 'Siemens SHELXTL'
_computing_structure_refinement 'SHELXL-93 (Sheldrick, 1993)'
_computing_structure_solution 'SHELXS-86 (Sheldrick, 1990)'
_diffrn_ambient_temperature 183(2)
_diffrn_measurement_device 'Siemens P4'
_diffrn_measurement_method '\w scans'
_diffrn_radiation_monochromator graphite
_diffrn_radiation_source 'fine-focus sealed tube'
_diffrn_radiation_type MoK\a
_diffrn_radiation_wavelength 0.71073
_diffrn_reflns_av_R_equivalents 0.1638
_diffrn_reflns_av_sigmaI/netI 0.1164
_diffrn_reflns_limit_h_max 9
_diffrn_reflns_limit_h_min -11
_diffrn_reflns_limit_k_max 14
_diffrn_reflns_limit_k_min -18
_diffrn_reflns_limit_l_max 22
_diffrn_reflns_limit_l_min -21
_diffrn_reflns_number 9883
_diffrn_reflns_theta_max 20.00
_diffrn_reflns_theta_min 1.25
_exptl_absorpt_coefficient_mu 0.543
_exptl_absorpt_correction_T_max 0.8745
_exptl_absorpt_correction_T_min 0.3810
_exptl_absorpt_correction_type empirical
_exptl_crystal_density_diffrn 1.193
_exptl_crystal_F_000 1245
_exptl_crystal_size_max 0.33
_exptl_crystal_size_mid 0.26
_exptl_crystal_size_min 0.20
_refine_diff_density_max 1.032
_refine_diff_density_min -0.859
_refine_diff_density_rms 0.139
_refine_ls_extinction_coef 0.0007(6)
_refine_ls_extinction_expression Fc^*^=kFc[1+0.001xFc^2^\l^3^/sin(2\q)]^-1/4^
_refine_ls_extinction_method SHELXL
_refine_ls_goodness_of_fit_all 1.165
_refine_ls_goodness_of_fit_obs 1.195
_refine_ls_matrix_type full
_refine_ls_number_parameters 571
_refine_ls_number_reflns 5892
_refine_ls_number_restraints 0
_refine_ls_restrained_S_all 1.207
_refine_ls_restrained_S_obs 1.195
_refine_ls_R_factor_all 0.1018
_refine_ls_R_factor_obs 0.0907
_refine_ls_shift/esd_max 0.164
_refine_ls_shift/esd_mean 0.012
_refine_ls_structure_factor_coef Fsqd
_refine_ls_weighting_details 'w=1/[\s^2^(Fo^2^)+(0.0707P)^2^+36.3271P] where P=(Fo^2^+2Fc^2^)/3'
_refine_ls_weighting_scheme calc
_refine_ls_wR_factor_all 0.2435
_refine_ls_wR_factor_obs 0.2274
_reflns_number_observed 5422
_reflns_number_total 6054
_reflns_observed_criterion >2sigma(I)
_cod_data_source_file ja963822y_1.cif
_cod_data_source_block C40H99MgMo2N12O2.50Si6
_cod_depositor_comments
;
The following automatic conversions were performed:

'_refine_ls_weighting_scheme' value 'calc
w=1/[\s^2^(Fo^2^)+(0.0707P)^2^+36.3271P] where P=(Fo^2^+2Fc^2^)/3'
was changed to 'calc'. New tag '_refine_ls_weighting_details' was
created. The value of the new tag was set to
'w=1/[\s^2^(Fo^2^)+(0.0707P)^2^+36.3271P] where P=(Fo^2^+2Fc^2^)/3'.

Automatic conversion script
Id: cif_fix_values 3143 2015-03-26 13:38:13Z robertas 
;
_cod_original_cell_volume 3261.77(12)
_cod_original_formula_sum 'C40 H99 Mg Mo2 N12 O2.50 Si6'
_cod_database_code 4116937

loop_
_symmetry_equiv_pos_as_xyz
'x, y, z'
'-x, -y, -z'

loop_
_atom_site_aniso_label
_atom_site_aniso_U_11
_atom_site_aniso_U_22
_atom_site_aniso_U_33
_atom_site_aniso_U_23
_atom_site_aniso_U_13
_atom_site_aniso_U_12
Mo1 0.0322(7) 0.0160(7) 0.0546(9) -0.0021(6) 0.0042(5) 0.0069(5)
Mo2 0.0258(7) 0.0151(7) 0.0445(8) 0.0021(5) 0.0042(5) 0.0039(4)
Si2 0.053(2) 0.044(2) 0.065(3) 0.009(2) -0.007(2) 0.017(2)
Si3 0.036(2) 0.026(2) 0.062(3) -0.001(2) 0.008(2) 0.001(2)
Si3 0.033(2) 0.031(2) 0.071(3) -0.005(2) 0.003(2) 0.004(2)
Si4 0.034(2) 0.031(2) 0.043(2) 0.000(2) -0.005(2) 0.003(2)
Si5 0.031(2) 0.040(3) 0.136(5) 0.007(3) 0.007(2) 0.000(2)
Si6 0.082(3) 0.044(3) 0.047(3) -0.010(2) 0.007(2) 0.014(2)
Mg1 0.042(2) 0.021(2) 0.040(3) -0.001(2) -0.008(2) 0.013(2)
O1 0.058(7) 0.066(7) 0.058(7) -0.024(6) -0.022(5) 0.016(5)
O2 0.089(8) 0.041(6) 0.045(6) 0.010(5) 0.010(5) 0.020(5)
N11 0.066(8) 0.023(7) 0.081(9) -0.002(6) 0.001(7) 0.013(6)
N12 0.039(6) 0.034(7) 0.086(9) 0.003(7) 0.017(6) -0.006(5)
N13 0.050(7) 0.020(6) 0.082(9) -0.003(6) 0.000(6) 0.002(5)
N14 0.038(6) 0.018(6) 0.066(8) -0.003(5) 0.009(6) -0.005(5)
N21 0.039(6) 0.034(7) 0.062(8) -0.009(6) 0.012(5) -0.015(5)
N22 0.030(6) 0.033(6) 0.052(7) -0.002(5) 0.009(5) 0.000(5)
N23 0.055(7) 0.032(7) 0.039(7) -0.011(5) 0.001(5) 0.021(5)
N24 0.044(7) 0.019(6) 0.051(7) 0.015(5) 0.010(6) 0.011(5)
N101 0.030(6) 0.018(6) 0.046(7) -0.005(5) 0.003(5) -0.003(5)
N102 0.039(6) 0.019(7) 0.055(7) -0.010(6) 0.002(5) 0.011(5)
N201 0.028(5) 0.034(7) 0.025(6) 0.002(5) -0.006(4) 0.005(5)
N202 0.044(6) 0.025(7) 0.048(7) 0.008(6) -0.010(5) 0.010(5)
C15 0.095(12) 0.026(9) 0.060(10) -0.022(8) 0.027(9) 0.010(8)
C16 0.324(36) 0.028(12) 0.213(29) -0.068(15) 0.215(29) -0.071(16)
C21 0.051(9) 0.055(10) 0.123(16) -0.013(10) 0.011(9) -0.003(8)
C21 0.125(18) 0.071(14) 0.199(27) -0.010(15) -0.082(18) 0.052(13)
C22 0.058(11) 0.207(27) 0.094(16) -0.034(17) 0.020(10) -0.027(14)
C22 0.081(14) 0.282(37) 0.072(14) -0.008(19) 0.016(11) -0.034(18)
C23 0.058(10) 0.023(8) 0.164(19) 0.008(10) -0.031(11) 0.015(7)
C23 0.199(26) 0.126(20) 0.117(19) 0.009(16) -0.042(18) -0.096(19)
C26 0.068(11) 0.028(8) 0.098(13) 0.032(8) 0.029(9) -0.001(7)
C31 0.069(10) 0.036(9) 0.100(13) 0.005(9) 0.035(9) -0.011(8)
C32 0.065(10) 0.034(9) 0.087(12) 0.006(8) -0.006(8) 0.012(7)
C33 0.045(9) 0.061(11) 0.104(14) 0.007(10) -0.003(8) -0.008(8)
C41 0.098(13) 0.049(10) 0.081(12) -0.003(9) -0.027(10) -0.011(9)
C42 0.057(9) 0.035(8) 0.076(11) -0.003(8) 0.001(8) 0.010(7)
C43 0.058(9) 0.051(9) 0.070(11) 0.007(8) -0.004(8) -0.016(7)
C51 0.067(13) 0.072(15) 0.351(46) -0.069(21) -0.004(18) 0.001(11)
C52 0.046(11) 0.100(17) 0.230(30) 0.045(18) 0.011(13) 0.027(10)
C53 0.135(23) 0.355(55) 0.161(29) -0.065(33) 0.063(21) 0.082(29)
C61 0.154(19) 0.064(12) 0.084(14) -0.005(11) -0.039(13) 0.046(12)
C62 0.166(21) 0.089(15) 0.090(15) 0.004(13) 0.036(14) -0.046(14)
C63 0.126(15) 0.067(12) 0.057(11) -0.006(10) 0.018(10) 0.043(11)
C101 0.100(13) 0.038(10) 0.071(12) 0.004(9) -0.009(10) 0.051(9)
C102 0.414(52) 0.082(18) 0.200(32) -0.091(21) -0.173(36) 0.180(28)
C105 0.060(10) 0.015(8) 0.142(17) -0.023(9) -0.006(10) -0.001(7)
C106 0.057(11) 0.088(14) 0.231(27) -0.143(18) 0.037(13) -0.014(10)
C111 0.176(24) 0.133(22) 0.220(31) 0.130(23) 0.146(24) 0.095(20)
C112 0.133(23) 0.162(27) 0.218(34) -0.055(26) 0.107(24) -0.013(20)
C113 0.178(35) 0.523(91) 0.238(46) 0.230(57) 0.070(32) 0.108(48)
C114 0.175(26) 0.138(23) 0.124(21) 0.073(20) -0.009(19) -0.009(19)
C115 0.163(32) 0.492(82) 0.185(36) 0.016(45) -0.082(30) -0.177(44)
C116 0.214(41) 0.422(74) 0.238(47) -0.234(52) 0.017(37) -0.119(44)
C117 0.094(18) 0.281(40) 0.152(25) -0.132(28) -0.067(17) 0.055(21)
C118 0.101(18) 0.167(25) 0.187(27) -0.081(22) -0.094(19) 0.066(17)
C201 0.059(9) 0.022(7) 0.071(11) -0.011(7) 0.006(8) 0.017(7)
C202 0.045(8) 0.025(8) 0.103(13) 0.017(9) 0.003(8) 0.003(6)
C203 0.060(9) 0.049(9) 0.034(8) 0.016(7) -0.007(7) 0.010(7)
C204 0.049(9) 0.028(8) 0.052(9) 0.015(7) 0.005(7) 0.019(6)
C205 0.039(9) 0.033(9) 0.119(14) 0.038(9) 0.028(9) -0.002(7)

loop_
_atom_site_label
_atom_site_type_symbol
_atom_site_fract_x
_atom_site_fract_y
_atom_site_fract_z
_atom_site_U_iso_or_equiv
_atom_site_thermal_displace_type
_atom_site_occupancy
_atom_site_calc_flag
_atom_site_refinement_flags
Mo1 Mo 0.89082(10) 0.49861(6) 0.32230(6) 0.0358(5) Uani 1 d .
Mo2 Mo 1.24603(9) -0.03482(6) 0.28761(5) 0.0296(4) Uani 1 d .
Si2 Si 0.7594(4) 0.5378(3) 0.1742(2) 0.0562(12) Uani 1 d .
Si3 Si 0.7469(3) 0.3554(2) 0.4110(2) 0.0428(10) Uani 1 d .
Si3 Si 1.2229(3) 0.4768(2) 0.3104(2) 0.0463(10) Uani 1 d .
Si4 Si 1.3708(3) 0.1094(2) 0.3658(2) 0.0364(9) Uani 1 d .
Si5 Si 0.9120(4) -0.0146(3) 0.3391(3) 0.0705(15) Uani 1 d .
Si6 Si 1.3798(4) -0.0598(3) 0.1272(2) 0.0604(12) Uani 1 d .
Mg1 Mg 1.0531(4) 0.2338(2) 0.1985(2) 0.0355(11) Uani 1 d .
O1 O 0.9059(9) 0.2034(6) 0.1447(5) 0.062(3) Uani 1 d .
O2 O 1.1676(10) 0.2673(6) 0.1164(5) 0.062(3) Uani 1 d .
N11 N 0.7876(11) 0.5660(6) 0.2560(7) 0.059(3) Uani 1 d .
N12 N 0.7813(10) 0.4551(7) 0.4006(7) 0.055(3) Uani 1 d .
N13 N 1.0696(10) 0.5299(6) 0.3383(6) 0.052(3) Uani 1 d .
N14 N 0.8273(10) 0.6130(6) 0.3819(6) 0.041(3) Uani 1 d .
N21 N 1.0705(10) -0.0672(6) 0.3284(6) 0.045(3) Uani 1 d .
N22 N 1.3609(9) 0.0060(6) 0.3509(5) 0.040(3) Uani 1 d .
N23 N 1.3404(10) -0.0993(6) 0.2059(5) 0.045(3) Uani 1 d .
N24 N 1.3176(10) -0.1528(6) 0.3395(5) 0.040(3) Uani 1 d .
N101 N 0.9457(9) 0.4004(6) 0.2736(5) 0.032(2) Uani 1 d .
N102 N 0.9848(9) 0.3378(6) 0.2467(6) 0.039(3) Uani 1 d .
N201 N 1.1879(9) 0.0630(6) 0.2473(5) 0.029(2) Uani 1 d .
N202 N 1.1516(10) 0.1284(7) 0.2236(5) 0.040(3) Uani 1 d .
C15 C 0.7310(17) 0.5165(8) 0.4550(8) 0.064(5) Uani 1 d .
H15A H 0.6370(17) 0.5105(8) 0.4704(8) 0.077 Uiso 1 calc R
H15B H 0.7838(17) 0.5044(8) 0.4940(8) 0.077 Uiso 1 calc R
C16 C 0.7374(32) 0.5979(11) 0.4352(15) 0.200(19) Uani 1 d .
H16A H 0.6474(32) 0.6218(11) 0.4241(15) 0.240 Uiso 1 calc R
H16B H 0.7570(32) 0.6284(11) 0.4750(15) 0.240 Uiso 1 calc R
C21 C 1.3619(14) 0.5318(10) 0.3330(10) 0.078(5) Uani 1 d .
H21A H 1.3528(14) 0.5412(10) 0.3821(10) 0.117 Uiso 1 calc R
H21B H 1.3580(14) 0.5846(10) 0.3095(10) 0.117 Uiso 1 calc R
H21C H 1.4478(14) 0.4983(10) 0.3194(10) 0.117 Uiso 1 calc R
C21 C 0.6244(21) 0.6102(12) 0.1392(14) 0.133(10) Uani 1 d .
H21D H 0.5429(21) 0.6144(12) 0.1708(14) 0.199 Uiso 1 calc R
H21E H 0.6063(21) 0.5895(12) 0.0954(14) 0.199 Uiso 1 calc R
H21F H 0.6533(21) 0.6645(12) 0.1331(14) 0.199 Uiso 1 calc R
C22 C 1.2473(17) 0.4613(17) 0.2178(10) 0.121(9) Uani 1 d .
H22A H 1.1761(17) 0.4325(17) 0.2037(10) 0.181 Uiso 1 calc R
H22B H 1.3341(17) 0.4284(17) 0.2053(10) 0.181 Uiso 1 calc R
H22C H 1.2445(17) 0.5147(17) 0.1952(10) 0.181 Uiso 1 calc R
C22 C 0.9157(20) 0.5277(20) 0.1171(11) 0.146(11) Uani 1 d .
H22D H 0.9543(20) 0.5792(20) 0.1171(11) 0.219 Uiso 1 calc R
H22E H 0.8968(20) 0.5156(20) 0.0711(11) 0.219 Uiso 1 calc R
H22F H 0.9791(20) 0.4829(20) 0.1328(11) 0.219 Uiso 1 calc R
C23 C 1.2417(15) 0.3742(8) 0.3525(11) 0.083(6) Uani 1 d .
H23A H 1.2288(15) 0.3818(8) 0.4018(11) 0.124 Uiso 1 calc R
H23B H 1.3314(15) 0.3452(8) 0.3394(11) 0.124 Uiso 1 calc R
H23C H 1.1748(15) 0.3419(8) 0.3385(11) 0.124 Uiso 1 calc R
C23 C 0.6919(27) 0.4393(15) 0.1720(13) 0.138(10) Uani 1 d .
H23D H 0.6080(27) 0.4428(15) 0.2017(13) 0.208 Uiso 1 calc R
H23E H 0.7565(27) 0.3952(15) 0.1876(13) 0.208 Uiso 1 calc R
H23F H 0.6751(27) 0.4277(15) 0.1255(13) 0.208 Uiso 1 calc R
C26 C 1.2075(14) -0.1708(9) 0.3882(9) 0.068(5) Uani 1 d .
H26A H 1.2071(14) -0.1391(9) 0.4304(9) 0.081 Uiso 1 calc R
H26B H 1.2196(14) -0.2300(9) 0.3996(9) 0.081 Uiso 1 calc R
C31 C 0.6181(15) 0.3487(9) 0.4845(9) 0.071(5) Uani 1 d .
H31A H 0.6503(15) 0.3679(9) 0.5257(9) 0.107 Uiso 1 calc R
H31B H 0.6015(15) 0.2916(9) 0.4905(9) 0.107 Uiso 1 calc R
H31C H 0.5349(15) 0.3832(9) 0.4759(9) 0.107 Uiso 1 calc R
C32 C 0.8986(14) 0.2857(9) 0.4290(9) 0.064(4) Uani 1 d .
H32A H 0.9341(14) 0.3056(9) 0.4689(9) 0.096 Uiso 1 calc R
H32B H 0.9662(14) 0.2844(9) 0.3899(9) 0.096 Uiso 1 calc R
H32C H 0.8757(14) 0.2303(9) 0.4376(9) 0.096 Uiso 1 calc R
C33 C 0.6797(14) 0.3185(10) 0.3365(9) 0.070(5) Uani 1 d .
H33A H 0.5995(14) 0.3556(10) 0.3272(9) 0.105 Uiso 1 calc R
H33B H 0.6566(14) 0.2631(10) 0.3451(9) 0.105 Uiso 1 calc R
H33C H 0.7470(14) 0.3172(10) 0.2973(9) 0.105 Uiso 1 calc R
C41 C 1.4835(17) 0.1207(10) 0.4321(9) 0.075(5) Uani 1 d .
H41A H 1.5732(17) 0.0929(10) 0.4173(9) 0.112 Uiso 1 calc R
H41B H 1.4492(17) 0.0961(10) 0.4744(9) 0.112 Uiso 1 calc R
H41C H 1.4876(17) 0.1792(10) 0.4395(9) 0.112 Uiso 1 calc R
C42 C 1.2041(13) 0.1639(8) 0.3976(8) 0.058(4) Uani 1 d .
H42A H 1.1410(13) 0.1595(8) 0.3640(8) 0.087 Uiso 1 calc R
H42B H 1.2110(13) 0.2219(8) 0.4053(8) 0.087 Uiso 1 calc R
H42C H 1.1723(13) 0.1390(8) 0.4402(8) 0.087 Uiso 1 calc R
C43 C 1.4392(14) 0.1589(9) 0.2876(8) 0.059(4) Uani 1 d .
H43A H 1.3818(14) 0.1540(9) 0.2515(8) 0.088 Uiso 1 calc R
H43B H 1.5296(14) 0.1316(9) 0.2735(8) 0.088 Uiso 1 calc R
H43C H 1.4423(14) 0.2171(9) 0.2967(8) 0.088 Uiso 1 calc R
C51 C 0.7853(19) -0.0765(13) 0.3219(18) 0.165(14) Uani 1 d .
H51A H 0.8053(19) -0.1312(13) 0.3416(18) 0.248 Uiso 1 calc R
H51B H 0.7841(19) -0.0817(13) 0.2728(18) 0.248 Uiso 1 calc R
H51C H 0.6978(19) -0.0503(13) 0.3420(18) 0.248 Uiso 1 calc R
C52 C 0.8861(17) 0.0854(13) 0.3055(14) 0.131(10) Uani 1 d .
H52A H 0.9577(17) 0.1159(13) 0.3164(14) 0.196 Uiso 1 calc R
H52B H 0.7998(17) 0.1138(13) 0.3252(14) 0.196 Uiso 1 calc R
H52C H 0.8864(17) 0.0822(13) 0.2562(14) 0.196 Uiso 1 calc R
C53 C 0.8768(28) 0.0180(26) 0.4349(16) 0.233(21) Uani 1 d .
H53A H 0.8865(28) -0.0310(26) 0.4635(16) 0.349 Uiso 1 calc R
H53B H 0.7857(28) 0.0469(26) 0.4435(16) 0.349 Uiso 1 calc R
H53C H 0.9407(28) 0.0544(26) 0.4456(16) 0.349 Uiso 1 calc R
C61 C 1.2321(21) -0.0086(11) 0.0926(10) 0.104(7) Uani 1 d .
H61A H 1.1668(21) -0.0472(11) 0.0911(10) 0.156 Uiso 1 calc R
H61B H 1.2566(21) 0.0105(11) 0.0467(10) 0.156 Uiso 1 calc R
H61C H 1.1929(21) 0.0384(11) 0.1214(10) 0.156 Uiso 1 calc R
C62 C 1.5001(23) 0.0151(13) 0.1289(11) 0.116(8) Uani 1 d .
H62A H 1.5811(23) -0.0112(13) 0.1475(11) 0.174 Uiso 1 calc R
H62B H 1.4596(23) 0.0622(13) 0.1574(11) 0.174 Uiso 1 calc R
H62C H 1.5233(23) 0.0340(13) 0.0827(11) 0.174 Uiso 1 calc R
C63 C 1.4597(19) -0.1421(11) 0.0648(9) 0.090(6) Uani 1 d .
H63A H 1.5403(19) -0.1712(11) 0.0819(9) 0.136 Uiso 1 calc R
H63B H 1.4838(19) -0.1169(11) 0.0211(9) 0.136 Uiso 1 calc R
H63C H 1.3966(19) -0.1810(11) 0.0591(9) 0.136 Uiso 1 calc R
C101 C 0.7237(17) 0.6480(9) 0.2805(9) 0.075(5) Uani 1 d .
H10A H 0.7455(17) 0.6890(9) 0.2457(9) 0.090 Uiso 1 calc R
H10B H 0.6256(17) 0.6484(9) 0.2849(9) 0.090 Uiso 1 calc R
C102 C 0.7597(39) 0.6722(15) 0.3410(17) 0.241(24) Uani 1 d .
H10C H 0.6774(39) 0.6975(15) 0.3682(17) 0.290 Uiso 1 calc R
H10D H 0.8169(39) 0.7160(15) 0.3314(17) 0.290 Uiso 1 calc R
C105 C 1.0690(14) 0.6063(8) 0.3728(10) 0.073(5) Uani 1 d .
H10E H 1.1013(14) 0.6466(8) 0.3399(10) 0.087 Uiso 1 calc R
H10F H 1.1325(14) 0.5978(8) 0.4078(10) 0.087 Uiso 1 calc R
C106 C 0.9379(16) 0.6408(12) 0.4053(13) 0.128(11) Uani 1 d .
H10G H 0.9360(16) 0.6293(12) 0.4544(13) 0.153 Uiso 1 calc R
H10H H 0.9284(16) 0.7012(12) 0.3998(13) 0.153 Uiso 1 calc R
C111 C 1.3011(27) 0.2429(16) 0.0992(16) 0.200(19) Uani 1 d .
H11A H 1.3135(27) 0.1934(16) 0.0700(16) 0.239 Uiso 1 calc R
H11B H 1.3460(27) 0.2288(16) 0.1406(16) 0.239 Uiso 1 calc R
C112 C 1.3616(28) 0.3105(19) 0.0624(18) 0.180(15) Uani 1 d .
H11C H 1.4252(28) 0.2892(19) 0.0234(18) 0.216 Uiso 1 calc R
H11D H 1.4082(28) 0.3416(19) 0.0929(18) 0.216 Uiso 1 calc R
C113 C 1.2323(40) 0.3668(38) 0.0376(22) 0.335(39) Uani 1 d .
H11E H 1.2299(40) 0.4248(38) 0.0514(22) 0.402 Uiso 1 calc R
H11F H 1.2332(40) 0.3642(38) -0.0123(22) 0.402 Uiso 1 calc R
C114 C 1.1162(29) 0.3315(17) 0.0715(14) 0.148(10) Uani 1 d .
H11G H 1.0547(29) 0.3745(17) 0.0978(14) 0.177 Uiso 1 calc R
H11H H 1.0666(29) 0.3084(17) 0.0375(14) 0.177 Uiso 1 calc R
C115 C 0.6982(36) 0.1941(34) 0.1133(20) 0.263(27) Uani 1 d .
H11I H 0.6676(36) 0.2431(34) 0.0867(20) 0.316 Uiso 1 calc R
H11J H 0.6214(36) 0.1650(34) 0.1287(20) 0.316 Uiso 1 calc R
C116 C 0.8304(45) 0.1285(32) 0.0679(23) 0.286(31) Uani 1 d .
H11K H 0.8219(45) 0.0700(32) 0.0770(23) 0.343 Uiso 1 calc R
H11L H 0.8325(45) 0.1384(32) 0.0186(23) 0.343 Uiso 1 calc R
C117 C 0.9306(24) 0.1479(23) 0.0903(15) 0.179(17) Uani 1 d .
H11M H 0.9847(24) 0.1723(23) 0.0530(15) 0.214 Uiso 1 calc R
H11N H 0.9848(24) 0.0974(23) 0.1049(15) 0.214 Uiso 1 calc R
C118 C 0.7643(22) 0.2132(17) 0.1651(14) 0.153(13) Uani 1 d .
H11O H 0.7457(22) 0.1769(17) 0.2041(14) 0.184 Uiso 1 calc R
H11P H 0.7332(22) 0.2707(17) 0.1796(14) 0.184 Uiso 1 calc R
C201 C 1.4155(14) -0.1797(8) 0.2229(8) 0.053(4) Uani 1 d .
H20A H 1.5078(14) -0.1719(8) 0.2306(8) 0.064 Uiso 1 calc R
H20B H 1.4208(14) -0.2178(8) 0.1840(8) 0.064 Uiso 1 calc R
C202 C 1.3501(13) -0.2175(8) 0.2853(8) 0.059(4) Uani 1 d .
H20C H 1.2675(13) -0.2382(8) 0.2746(8) 0.071 Uiso 1 calc R
H20D H 1.4115(13) -0.2642(8) 0.3010(8) 0.071 Uiso 1 calc R
C203 C 1.4152(14) -0.0546(8) 0.4024(7) 0.049(4) Uani 1 d .
H20E H 1.5012(14) -0.0405(8) 0.4151(7) 0.059 Uiso 1 calc R
H20F H 1.3515(14) -0.0528(8) 0.4438(7) 0.059 Uiso 1 calc R
C204 C 1.4354(13) -0.1390(8) 0.3714(7) 0.046(4) Uani 1 d .
H20G H 1.5142(13) -0.1445(8) 0.3371(7) 0.055 Uiso 1 calc R
H20H H 1.4523(13) -0.1808(8) 0.4069(7) 0.055 Uiso 1 calc R
C205 C 1.0780(13) -0.1487(8) 0.3590(9) 0.067(5) Uani 1 d .
H20I H 1.0689(13) -0.1898(8) 0.3242(9) 0.080 Uiso 1 calc R
H20J H 1.0033(13) -0.1495(8) 0.3951(9) 0.080 Uiso 1 calc R
O2S O 1.0670(27) -0.2518(17) 0.0975(14) 0.097(8) Uiso 0.50 d P
C1S C 0.9871(41) -0.2104(27) 0.1410(24) 0.102(13) Uiso 0.50 d P
H1SA H 0.9967(41) -0.2138(27) 0.1881(24) 0.122 Uiso 0.50 calc PR
C4S C 1.2382(37) -0.3463(25) 0.0781(21) 0.093(11) Uiso 0.50 d P
H4SA H 1.3111(37) -0.3730(25) 0.1028(21) 0.139 Uiso 0.50 calc PR
H4SB H 1.2751(37) -0.3153(25) 0.0400(21) 0.139 Uiso 0.50 calc PR
H4SC H 1.1898(37) -0.3882(25) 0.0610(21) 0.139 Uiso 0.50 calc PR
C3S C 1.1620(38) -0.2999(25) 0.1160(22) 0.091(11) Uiso 0.50 d P
H3SA H 1.1759(38) -0.3003(25) 0.1627(22) 0.109 Uiso 0.50 calc PR
C5S C 0.8825(52) -0.1587(35) 0.1148(29) 0.148(20) Uiso 0.50 d P
H5SA H 0.8290(52) -0.1264(35) 0.1517(29) 0.223 Uiso 0.50 calc PR
H5SB H 0.8257(52) -0.1921(35) 0.0930(29) 0.223 Uiso 0.50 calc PR
H5SC H 0.9199(52) -0.1215(35) 0.0813(29) 0.223 Uiso 0.50 calc PR

loop_
_atom_type_symbol
_atom_type_description
_atom_type_scat_dispersion_real
_atom_type_scat_dispersion_imag
_atom_type_scat_source
C C 0.0033 0.0016 'International Tables Vol C Tables 4.2.6.8 and 6.1.1.4'
H H 0.0000 0.0000 'International Tables Vol C Tables 4.2.6.8 and 6.1.1.4'
N N 0.0061 0.0033 'International Tables Vol C Tables 4.2.6.8 and 6.1.1.4'
O O 0.0106 0.0060 'International Tables Vol C Tables 4.2.6.8 and 6.1.1.4'
Mg Mg 0.0486 0.0363 'International Tables Vol C Tables 4.2.6.8 and 6.1.1.4'
Si Si 0.0817 0.0704 'International Tables Vol C Tables 4.2.6.8 and 6.1.1.4'
Mo Mo -1.6832 0.6857 'International Tables Vol C Tables 4.2.6.8 and 6.1.1.4'

loop_
_geom_angle_atom_site_label_1
_geom_angle_atom_site_label_2
_geom_angle_atom_site_label_3
_geom_angle
N101 Mo1 N11 101.5(4)
N101 Mo1 N12 99.1(4)
N11 Mo1 N12 115.6(5)
N101 Mo1 N13 100.0(4)
N11 Mo1 N13 117.2(5)
N12 Mo1 N13 118.0(5)
N101 Mo1 N14 178.7(4)
N11 Mo1 N14 79.8(4)
N12 Mo1 N14 80.0(4)
N13 Mo1 N14 79.6(4)
N201 Mo2 N22 99.0(4)
N201 Mo2 N21 100.6(4)
N22 Mo2 N21 116.8(4)
N201 Mo2 N23 100.4(4)
N22 Mo2 N23 116.7(4)
N21 Mo2 N23 117.6(4)
N201 Mo2 N24 178.5(4)
N22 Mo2 N24 79.7(4)
N21 Mo2 N24 79.4(4)
N23 Mo2 N24 80.9(4)
N11 Si2 C22 110.7(8)
N11 Si2 C23 113.0(9)
C22 Si2 C23 107.4(14)
N11 Si2 C21 112.2(9)
C22 Si2 C21 111.5(12)
C23 Si2 C21 101.6(11)
N12 Si3 C33 111.6(7)
N12 Si3 C32 110.8(6)
C33 Si3 C32 109.8(7)
N12 Si3 C31 110.5(6)
C33 Si3 C31 106.8(8)
C32 Si3 C31 107.2(7)
N13 Si3 C22 113.3(8)
N13 Si3 C21 111.2(6)
C22 Si3 C21 106.8(9)
N13 Si3 C23 109.1(7)
C22 Si3 C23 108.8(11)
C21 Si3 C23 107.4(8)
N22 Si4 C41 110.9(6)
N22 Si4 C42 110.4(6)
C41 Si4 C42 106.6(8)
N22 Si4 C43 110.7(6)
C41 Si4 C43 107.3(7)
C42 Si4 C43 110.8(7)
N21 Si5 C52 117.9(7)
N21 Si5 C51 113.1(7)
C52 Si5 C51 113.3(12)
N21 Si5 C53 106.9(10)
C52 Si5 C53 96.5(15)
C51 Si5 C53 107.0(16)
N23 Si6 C61 111.2(8)
N23 Si6 C62 112.1(8)
C61 Si6 C62 107.9(11)
N23 Si6 C63 112.0(7)
C61 Si6 C63 107.2(8)
C62 Si6 C63 106.2(9)
N202 Mg1 N102 134.7(5)
N202 Mg1 O2 102.8(4)
N102 Mg1 O2 104.5(4)
N202 Mg1 O1 105.1(4)
N102 Mg1 O1 107.8(4)
O2 Mg1 O1 94.7(5)
C117 O1 C118 107.3(15)
C117 O1 Mg1 123.0(11)
C118 O1 Mg1 127.5(11)
C111 O2 C114 110.9(15)
C111 O2 Mg1 127.6(11)
C114 O2 Mg1 121.0(13)
C101 N11 Si2 116.8(10)
C101 N11 Mo1 115.4(10)
Si2 N11 Mo1 127.8(6)
C15 N12 Si3 119.2(9)
C15 N12 Mo1 114.2(8)
Si3 N12 Mo1 126.5(7)
C105 N13 Si3 117.1(9)
C105 N13 Mo1 116.7(8)
Si3 N13 Mo1 126.1(6)
C16 N14 C106 110.3(21)
C16 N14 C102 106.8(23)
C106 N14 C102 111.6(20)
C16 N14 Mo1 109.3(8)
C106 N14 Mo1 109.9(8)
C102 N14 Mo1 108.9(11)
C205 N21 Si5 112.2(8)
C205 N21 Mo2 115.5(8)
Si5 N21 Mo2 132.1(6)
C203 N22 Si4 116.5(8)
C203 N22 Mo2 116.6(8)
Si4 N22 Mo2 124.9(6)
C201 N23 Si6 117.2(8)
C201 N23 Mo2 114.0(8)
Si6 N23 Mo2 126.0(6)
C204 N24 C26 113.0(12)
C204 N24 C202 111.7(9)
C26 N24 C202 111.4(11)
C204 N24 Mo2 106.9(7)
C26 N24 Mo2 106.9(7)
C202 N24 Mo2 106.6(8)
N102 N101 Mo1 175.7(9)
N101 N102 Mg1 178.2(9)
N202 N201 Mo2 177.0(9)
N201 N202 Mg1 166.6(9)
C16 C15 N12 114.1(14)
N14 C16 C15 118.5(15)
N24 C26 C205 109.9(12)
C102 C101 N11 115.5(14)
C101 C102 N14 118.9(16)
N13 C105 C106 114.0(12)
N14 C106 C105 116.9(13)
O2 C111 C112 109.6(18)
C111 C112 C113 102.3(27)
C114 C113 C112 104.8(31)
O2 C114 C113 107.3(24)
C118 C115 C116 98.1(26)
C117 C116 C115 103.0(26)
C116 C117 O1 115.3(25)
C115 C118 O1 110.0(27)
N23 C201 C202 112.0(10)
N24 C202 C201 108.4(10)
C204 C203 N22 108.2(10)
N24 C204 C203 110.1(10)
N21 C205 C26 110.8(11)
C1S O2S C3S 119.7(37)
O2S C1S C5S 115.1(45)
O2S C1S C3S 30.0(20)
C5S C1S C3S 145.0(41)
C4S C3S O2S 124.1(43)
C4S C3S C1S 154.2(39)
O2S C3S C1S 30.3(21)

loop_
_geom_bond_atom_site_label_1
_geom_bond_atom_site_label_2
_geom_bond_distance
Mo1 N101 1.877(11)
Mo1 N11 1.998(12)
Mo1 N12 2.001(11)
Mo1 N13 2.009(11)
Mo1 N14 2.215(10)
Mo2 N201 1.840(10)
Mo2 N22 1.979(10)
Mo2 N21 2.017(9)
Mo2 N23 2.026(10)
Mo2 N24 2.253(9)
Si2 N11 1.754(14)
Si2 C22 1.84(2)
Si2 C23 1.84(2)
Si2 C21 1.87(2)
Si3 N12 1.727(11)
Si3 C33 1.83(2)
Si3 C32 1.853(13)
Si3 C31 1.869(14)
Si3 N13 1.719(11)
Si3 C22 1.84(2)
Si3 C21 1.87(2)
Si3 C23 1.87(2)
Si4 N22 1.745(11)
Si4 C41 1.86(2)
Si4 C42 1.856(13)
Si4 C43 1.858(15)
Si5 N21 1.714(11)
Si5 C52 1.76(2)
Si5 C51 1.80(2)
Si5 C53 1.97(3)
Si6 N23 1.716(12)
Si6 C61 1.81(2)
Si6 C62 1.85(2)
Si6 C63 1.88(2)
Mg1 N202 1.966(11)
Mg1 N102 1.972(11)
Mg1 O2 2.020(10)
Mg1 O1 2.042(10)
O1 C117 1.40(3)
O1 C118 1.44(3)
O2 C111 1.37(2)
O2 C114 1.45(2)
N11 C101 1.48(2)
N12 C15 1.49(2)
N13 C105 1.44(2)
N14 C16 1.37(2)
N14 C106 1.39(2)
N14 C102 1.41(3)
N21 C205 1.46(2)
N22 C203 1.51(2)
N23 C201 1.49(2)
N24 C204 1.45(2)
N24 C26 1.46(2)
N24 C202 1.50(2)
N101 N102 1.164(13)
N201 N202 1.195(13)
C15 C16 1.40(2)
C26 C205 1.49(2)
C101 C102 1.37(3)
C105 C106 1.46(2)
C111 C112 1.49(3)
C112 C113 1.62(4)
C113 C114 1.48(5)
C115 C118 1.35(3)
C115 C116 1.78(5)
C116 C117 1.23(4)
C201 C202 1.51(2)
C203 C204 1.50(2)
O2S C1S 1.26(4)
O2S C3S 1.25(4)
C1S C5S 1.41(6)
C1S C3S 2.17(6)
C4S C3S 1.22(5)
